data_7222591
loop_
_publ_author_name
'Hoch, C.'
'Roehr, C.'

_publ_section_title
;
 Neue Oxogermanate(IV) der schweren Alkalimetalle. Synthese und
 Kristallstrukturen
;
_journal_name_full
;
Zeitschrift fuer Naturforschung, Teil B. Anorganische Chemie, Organische 
Chemie (42,1987-)
;
_journal_page_first 1245
_journal_page_last 1256
_journal_volume 56
_journal_year 2001
_chemical_formula_sum 'Ge O4 Rb4'
_chemical_name_systematic 'Rb4 (Ge O4)'
_space_group_IT_number 14
_symmetry_space_group_name_Hall '-P 2ybc'
_symmetry_space_group_name_H-M 'P 1 21/c 1'
_cell_angle_alpha 90
_cell_angle_beta 112.676
_cell_angle_gamma 90
_cell_formula_units_Z 4
_cell_length_a 11.032
_cell_length_b 6.7334
_cell_length_c 10.845
_cell_volume 743.325
_citation_journal_id_ASTM ZNBSEN
_cod_data_source_file Hoch_ZNBSEN_2001_404.cif
_cod_data_source_block Ge1O4Rb4
_cod_original_cell_volume 743.3247
_cod_original_formula_sum 'Ge1 O4 Rb4'
_cod_database_code 7222591

loop_
_symmetry_equiv_pos_as_xyz
x,y,z
-x,y+1/2,-z+1/2
-x,-y,-z
x,-y-1/2,z-1/2

loop_
_atom_site_label
_atom_site_type_symbol
_atom_site_fract_x
_atom_site_fract_y
_atom_site_fract_z
_atom_site_occupancy
_atom_site_U_iso_or_equiv
O1 O-2 0.1503 0.1777 0.5005 1 0.0
O4 O-2 0.2903 0.5089 0.6632 1 0.0
O3 O-2 0.4105 0.2264 0.0237 1 0.0
Rb1 Rb+1 0.65374 0.38127 0.07272 1 0.0
Rb3 Rb+1 0.42969 0.41762 0.29164 1 0.0
O2 O-2 0.1875 0.5313 0.3716 1 0.0
Rb2 Rb+1 0.12447 0.67478 0.10693 1 0.0
Rb4 Rb+1 0.08301 0.17957 0.2138 1 0.0
Ge1 Ge+4 0.26043 0.12404 0.01398 1 0.0
